data_4086043
loop_
_publ_author_name
'Kyran, Samuel J.'
'Sanchez, Sergio G.'
'Arp, Christopher J.'
'Darensbourg, Donald J.'

_publ_section_title
;
 Syntheses and Structures of [CH2(NCnH2n)2]Mo(CO)4(n= 4,5) Complexes with
 Bis(cycloamine) Ligands Easily Prepared from CH2Cl2
;
_journal_issue 14
_journal_name_full Organometallics
_journal_page_first 3598
_journal_paper_doi 10.1021/acs.organomet.5b00396
_journal_volume 34
_journal_year 2015
_chemical_formula_sum 'C15 H22 Mo N2 O4'
_chemical_formula_weight 390.29
_chemical_name_systematic
; 
 ? 
;
_space_group_IT_number 62
_symmetry_cell_setting monoclinic
_symmetry_space_group_name_Hall '-P 2ac 2n'
_symmetry_space_group_name_H-M 'P n m a'
_atom_sites_solution_hydrogens geom
_atom_sites_solution_primary direct
_atom_sites_solution_secondary difmap
_audit_creation_method SHELXL-97
_cell_angle_alpha 90.00
_cell_angle_beta 90.00
_cell_angle_gamma 90.00
_cell_formula_units_Z 4
_cell_length_a 13.267(6)
_cell_length_b 16.237(8)
_cell_length_c 7.830(4)
_cell_measurement_reflns_used 2509
_cell_measurement_temperature 110(2)
_cell_measurement_theta_max 25.07
_cell_measurement_theta_min 2.51
_cell_volume 1686.7(14)
_computing_cell_refinement 'Bruker SMART'
_computing_data_collection 'Bruker SMART'
_computing_data_reduction 'Bruker SAINT'
_computing_molecular_graphics 'Bruker SHELXTL'
_computing_publication_material 'Bruker SHELXTL'
_computing_structure_refinement 'SHELXL-97 (Sheldrick, 1997)'
_computing_structure_solution 'SHELXS-97 (Sheldrick, 1990)'
_diffrn_ambient_temperature 110(2)
_diffrn_measured_fraction_theta_full 0.996
_diffrn_measured_fraction_theta_max 0.996
_diffrn_measurement_device_type 'CCD area detector'
_diffrn_measurement_method 'phi and omega scans'
_diffrn_radiation_monochromator graphite
_diffrn_radiation_source 'normal-focus sealed tube'
_diffrn_radiation_type MoK\a
_diffrn_radiation_wavelength 0.71073
_diffrn_reflns_av_R_equivalents 0.1143
_diffrn_reflns_av_sigmaI/netI 0.0785
_diffrn_reflns_limit_h_max 17
_diffrn_reflns_limit_h_min -17
_diffrn_reflns_limit_k_max 21
_diffrn_reflns_limit_k_min -21
_diffrn_reflns_limit_l_max 10
_diffrn_reflns_limit_l_min -10
_diffrn_reflns_number 19696
_diffrn_reflns_theta_full 28.53
_diffrn_reflns_theta_max 28.53
_diffrn_reflns_theta_min 2.51
_exptl_absorpt_coefficient_mu 0.796
_exptl_absorpt_correction_T_max 0.9613
_exptl_absorpt_correction_T_min 0.7963
_exptl_absorpt_correction_type multi-scan
_exptl_absorpt_process_details sadabs
_exptl_crystal_colour yellow
_exptl_crystal_density_diffrn 1.537
_exptl_crystal_density_method 'not measured'
_exptl_crystal_description rod
_exptl_crystal_F_000 800
_exptl_crystal_size_max 0.30
_exptl_crystal_size_mid 0.06
_exptl_crystal_size_min 0.05
_refine_diff_density_max 0.893
_refine_diff_density_min -1.774
_refine_diff_density_rms 0.127
_refine_ls_extinction_method none
_refine_ls_goodness_of_fit_ref 1.030
_refine_ls_hydrogen_treatment mixed
_refine_ls_matrix_type full
_refine_ls_number_parameters 109
_refine_ls_number_reflns 2217
_refine_ls_number_restraints 0
_refine_ls_restrained_S_all 1.030
_refine_ls_R_factor_all 0.0711
_refine_ls_R_factor_gt 0.0495
_refine_ls_shift/su_max 0.000
_refine_ls_shift/su_mean 0.000
_refine_ls_structure_factor_coef Fsqd
_refine_ls_weighting_details 'calc w=1/[\s^2^(Fo^2^)+(0.0704P)^2^+0.0000P] where P=(Fo^2^+2Fc^2^)/3'
_refine_ls_weighting_scheme calc
_refine_ls_wR_factor_gt 0.1262
_refine_ls_wR_factor_ref 0.1385
_reflns_number_gt 1554
_reflns_number_total 2217
_reflns_threshold_expression >2sigma(I)
_cod_data_source_file om5b00396_si_001.cif
_cod_data_source_block '[Me(pip)2]Mo(CO)4'
_cod_depositor_comments
;
The following automatic conversions were performed:

'_symmetry_cell_setting' value 'Monoclinic' changed to 'monoclinic'
according to
/usr/data/users/saulius/crontab/automatic-downloads/rss-feeds/ACS/lib/dictionaries/cif_core.dic
dictionary named 'cif_core.dic' version 2.4.2 from 2011-04-26.

Automatic conversion script
Id: cif_fix_values 3271 2015-04-21 07:52:19Z andrius 

 Adding full bibliography for 4086043--4086044.cif.
;
_cod_original_sg_symbol_H-M Pnma
_cod_database_code 4086043

loop_
_symmetry_equiv_pos_as_xyz
'x, y, z'
'-x+1/2, -y, z+1/2'
'x+1/2, -y+1/2, -z+1/2'
'-x, y+1/2, -z'
'-x, -y, -z'
'x-1/2, y, -z-1/2'
'-x-1/2, y-1/2, z-1/2'
'x, -y-1/2, z'

loop_
_atom_site_label
_atom_site_type_symbol
_atom_site_fract_x
_atom_site_fract_y
_atom_site_fract_z
_atom_site_U_iso_or_equiv
_atom_site_adp_type
_atom_site_occupancy
_atom_site_symmetry_multiplicity
_atom_site_calc_flag
_atom_site_refinement_flags
Mo1 Mo 0.12636(3) 0.2500 0.47366(5) 0.02419(17) Uani 1 2 d S
O1 O 0.3610(3) 0.2500 0.5454(6) 0.0539(13) Uani 1 2 d S
O2 O 0.12547(19) 0.37942(16) 0.7646(3) 0.0418(7) Uani 1 1 d .
O4 O -0.1081(3) 0.2500 0.5391(6) 0.0494(12) Uani 1 2 d S
N1 N 0.12736(19) 0.17525(16) 0.2185(4) 0.0256(6) Uani 1 1 d .
C1 C 0.2797(5) 0.2500 0.5051(7) 0.0365(13) Uani 1 2 d S
C2 C 0.1259(3) 0.3316(2) 0.6551(5) 0.0301(7) Uani 1 1 d .
C4 C -0.0264(5) 0.2500 0.5017(7) 0.0339(12) Uani 1 2 d S
C5 C 0.1324(4) 0.2500 0.1100(7) 0.0392(13) Uani 1 2 d S
H5A H 0.1962 0.2500 0.0442 0.047 Uiso 1 2 calc SR
H5B H 0.0757 0.2500 0.0280 0.047 Uiso 1 2 calc SR
C6 C 0.2166(3) 0.1218(2) 0.1874(5) 0.0325(8) Uani 1 1 d .
H6A H 0.2789 0.1534 0.2110 0.039 Uiso 1 1 calc R
H6B H 0.2178 0.1049 0.0659 0.039 Uiso 1 1 calc R
C7 C 0.2142(3) 0.0458(2) 0.2996(6) 0.0451(10) Uani 1 1 d .
H7A H 0.2176 0.0624 0.4211 0.054 Uiso 1 1 calc R
H7B H 0.2736 0.0109 0.2745 0.054 Uiso 1 1 calc R
C8 C 0.1183(3) -0.0035(2) 0.2687(6) 0.0498(13) Uani 1 1 d .
H8A H 0.1189 -0.0263 0.1515 0.060 Uiso 1 1 calc R
H8B H 0.1149 -0.0501 0.3502 0.060 Uiso 1 1 calc R
C9 C 0.0269(3) 0.0516(2) 0.2918(6) 0.0438(10) Uani 1 1 d .
H9A H -0.0349 0.0207 0.2617 0.053 Uiso 1 1 calc R
H9B H 0.0217 0.0686 0.4129 0.053 Uiso 1 1 calc R
C10 C 0.0354(3) 0.1270(2) 0.1799(5) 0.0316(8) Uani 1 1 d .
H10A H 0.0367 0.1099 0.0586 0.038 Uiso 1 1 calc R
H10B H -0.0247 0.1622 0.1972 0.038 Uiso 1 1 calc R

loop_
_atom_site_aniso_label
_atom_site_aniso_U_11
_atom_site_aniso_U_22
_atom_site_aniso_U_33
_atom_site_aniso_U_23
_atom_site_aniso_U_13
_atom_site_aniso_U_12
Mo1 0.0312(3) 0.0182(2) 0.0232(3) 0.000 0.00069(19) 0.000
O1 0.037(3) 0.075(4) 0.049(3) 0.000 -0.007(2) 0.000
O2 0.067(2) 0.0244(13) 0.0341(16) -0.0073(10) -0.0010(14) -0.0017(13)
O4 0.033(2) 0.068(3) 0.048(3) 0.000 0.0050(18) 0.000
N1 0.0313(15) 0.0181(13) 0.0274(15) -0.0001(11) 0.0001(15) -0.0004(12)
C1 0.048(3) 0.035(3) 0.026(3) 0.000 0.004(2) 0.000
C2 0.0348(19) 0.0273(16) 0.0281(19) 0.0071(14) -0.0011(16) -0.0031(15)
C4 0.042(3) 0.029(3) 0.031(3) 0.000 -0.003(2) 0.000
C5 0.068(4) 0.022(2) 0.027(3) 0.000 0.001(3) 0.000
C6 0.0321(19) 0.0303(18) 0.035(3) -0.0053(17) 0.0031(16) 0.0027(14)
C7 0.063(3) 0.032(2) 0.041(3) 0.000(2) 0.001(2) 0.0207(19)
C8 0.081(4) 0.0196(18) 0.049(3) -0.0007(15) 0.011(2) -0.005(2)
C9 0.057(3) 0.026(2) 0.049(3) -0.004(2) 0.010(2) -0.0194(18)
C10 0.0325(19) 0.0310(19) 0.031(2) -0.0055(15) -0.0007(15) -0.0049(14)

loop_
_atom_type_symbol
_atom_type_description
_atom_type_scat_dispersion_real
_atom_type_scat_dispersion_imag
_atom_type_scat_source
C C 0.0033 0.0016 'International Tables Vol C Tables 4.2.6.8 and 6.1.1.4'
H H 0.0000 0.0000 'International Tables Vol C Tables 4.2.6.8 and 6.1.1.4'
Mo Mo -1.6832 0.6857 'International Tables Vol C Tables 4.2.6.8 and 6.1.1.4'
N N 0.0061 0.0033 'International Tables Vol C Tables 4.2.6.8 and 6.1.1.4'
O O 0.0106 0.0060 'International Tables Vol C Tables 4.2.6.8 and 6.1.1.4'

loop_
_geom_angle_atom_site_label_1
_geom_angle_atom_site_label_2
_geom_angle_atom_site_label_3
_geom_angle
_geom_angle_site_symmetry_1
_geom_angle_site_symmetry_3
C2 Mo1 C2 86.0(2) . 8_565
C2 Mo1 C4 85.30(15) . .
C2 Mo1 C4 85.30(15) 8_565 .
C2 Mo1 C1 85.13(15) . .
C2 Mo1 C1 85.13(15) 8_565 .
C4 Mo1 C1 166.9(2) . .
C2 Mo1 N1 168.26(12) . .
C2 Mo1 N1 105.72(12) 8_565 .
C4 Mo1 N1 95.61(14) . .
C1 Mo1 N1 95.57(14) . .
C2 Mo1 N1 105.72(12) . 8_565
C2 Mo1 N1 168.26(12) 8_565 8_565
C4 Mo1 N1 95.61(14) . 8_565
C1 Mo1 N1 95.57(14) . 8_565
N1 Mo1 N1 62.55(14) . 8_565
C10 N1 C5 110.7(3) . .
C10 N1 C6 108.3(3) . .
C5 N1 C6 110.3(3) . .
C10 N1 Mo1 116.4(2) . .
C5 N1 Mo1 93.7(2) . .
C6 N1 Mo1 116.6(2) . .
O1 C1 Mo1 170.6(5) . .
O2 C2 Mo1 179.1(3) . .
O4 C4 Mo1 171.1(5) . .
N1 C5 N1 109.9(4) 8_565 .
N1 C5 H5A 109.7 8_565 .
N1 C5 H5A 109.7 . .
N1 C5 H5B 109.7 8_565 .
N1 C5 H5B 109.7 . .
H5A C5 H5B 108.2 . .
N1 C6 C7 111.3(3) . .
N1 C6 H6A 109.4 . .
C7 C6 H6A 109.4 . .
N1 C6 H6B 109.4 . .
C7 C6 H6B 109.4 . .
H6A C6 H6B 108.0 . .
C6 C7 C8 110.7(3) . .
C6 C7 H7A 109.5 . .
C8 C7 H7A 109.5 . .
C6 C7 H7B 109.5 . .
C8 C7 H7B 109.5 . .
H7A C7 H7B 108.1 . .
C9 C8 C7 109.8(3) . .
C9 C8 H8A 109.7 . .
C7 C8 H8A 109.7 . .
C9 C8 H8B 109.7 . .
C7 C8 H8B 109.7 . .
H8A C8 H8B 108.2 . .
C10 C9 C8 110.5(3) . .
C10 C9 H9A 109.6 . .
C8 C9 H9A 109.6 . .
C10 C9 H9B 109.6 . .
C8 C9 H9B 109.6 . .
H9A C9 H9B 108.1 . .
N1 C10 C9 111.8(3) . .
N1 C10 H10A 109.2 . .
C9 C10 H10A 109.2 . .
N1 C10 H10B 109.2 . .
C9 C10 H10B 109.2 . .
H10A C10 H10B 107.9 . .

loop_
_geom_bond_atom_site_label_1
_geom_bond_atom_site_label_2
_geom_bond_distance
_geom_bond_site_symmetry_2
Mo1 C2 1.943(4) .
Mo1 C2 1.943(4) 8_565
Mo1 C4 2.038(6) .
Mo1 C1 2.050(7) .
Mo1 N1 2.338(3) .
Mo1 N1 2.338(3) 8_565
O1 C1 1.124(7) .
O2 C2 1.157(4) .
O4 C4 1.123(7) .
N1 C10 1.481(4) .
N1 C5 1.483(4) .
N1 C6 1.488(4) .
C5 N1 1.483(4) 8_565
C5 H5A 0.9900 .
C5 H5B 0.9900 .
C6 C7 1.515(5) .
C6 H6A 0.9900 .
C6 H6B 0.9900 .
C7 C8 1.523(5) .
C7 H7A 0.9900 .
C7 H7B 0.9900 .
C8 C9 1.518(5) .
C8 H8A 0.9900 .
C8 H8B 0.9900 .
C9 C10 1.510(5) .
C9 H9A 0.9900 .
C9 H9B 0.9900 .
C10 H10A 0.9900 .
C10 H10B 0.9900 .

loop_
_geom_torsion_atom_site_label_1
_geom_torsion_atom_site_label_2
_geom_torsion_atom_site_label_3
_geom_torsion_atom_site_label_4
_geom_torsion
_geom_torsion_site_symmetry_1
_geom_torsion_site_symmetry_4
C2 Mo1 N1 C10 -113.4(6) . .
C2 Mo1 N1 C10 67.2(2) 8_565 .
C4 Mo1 N1 C10 -19.5(2) . .
C1 Mo1 N1 C10 153.7(2) . .
N1 Mo1 N1 C10 -112.9(2) 8_565 .
C2 Mo1 N1 C5 1.9(7) . .
C2 Mo1 N1 C5 -177.5(3) 8_565 .
C4 Mo1 N1 C5 95.8(3) . .
C1 Mo1 N1 C5 -91.0(3) . .
N1 Mo1 N1 C5 2.4(3) 8_565 .
C2 Mo1 N1 C6 116.8(6) . .
C2 Mo1 N1 C6 -62.6(2) 8_565 .
C4 Mo1 N1 C6 -149.2(2) . .
C1 Mo1 N1 C6 23.9(2) . .
N1 Mo1 N1 C6 117.3(2) 8_565 .
C2 Mo1 C1 O1 43.20(10) . .
C2 Mo1 C1 O1 -43.20(10) 8_565 .
C4 Mo1 C1 O1 0.000(4) . .
N1 Mo1 C1 O1 -148.56(7) . .
N1 Mo1 C1 O1 148.56(7) 8_565 .
C2 Mo1 C2 O2 -7(22) 8_565 .
C4 Mo1 C2 O2 78(22) . .
C1 Mo1 C2 O2 -93(22) . .
N1 Mo1 C2 O2 173(100) . .
N1 Mo1 C2 O2 173(100) 8_565 .
C2 Mo1 C4 O4 -43.19(10) . .
C2 Mo1 C4 O4 43.19(10) 8_565 .
C1 Mo1 C4 O4 0.000(4) . .
N1 Mo1 C4 O4 148.56(7) . .
N1 Mo1 C4 O4 -148.56(7) 8_565 .
C10 N1 C5 N1 116.5(4) . 8_565
C6 N1 C5 N1 -123.7(4) . 8_565
Mo1 N1 C5 N1 -3.6(4) . 8_565
C10 N1 C6 C7 -59.9(4) . .
C5 N1 C6 C7 178.8(4) . .
Mo1 N1 C6 C7 73.6(3) . .
N1 C6 C7 C8 58.0(4) . .
C6 C7 C8 C9 -54.2(5) . .
C7 C8 C9 C10 54.2(5) . .
C5 N1 C10 C9 -178.6(3) . .
C6 N1 C10 C9 60.4(4) . .
Mo1 N1 C10 C9 -73.2(3) . .
C8 C9 C10 N1 -58.7(4) . .
